data_4132155
loop_
_publ_author_name
'Hartrampf, Nina'
'Winter, Nils'
'Pupo, Gabriele'
'Stoltz, Brian M.'
'Trauner, Dirk'

_publ_section_title
;
 Total Synthesis of the Norhasubanan Alkaloid Stephadiamine.
;
_journal_issue 28
_journal_name_full 'Journal of the American Chemical Society'
_journal_page_first 8675
_journal_page_last 8680
_journal_paper_doi 10.1021/jacs.8b01918
_journal_volume 140
_journal_year 2018
_chemical_absolute_configuration unk
_chemical_formula_moiety 'C17 H19 N O3'
_chemical_formula_sum 'C17 H19 N O3'
_chemical_formula_weight 285.33
_space_group_crystal_system orthorhombic
_space_group_IT_number 19
_space_group_name_Hall 'P 2ac 2ab'
_space_group_name_H-M_alt 'P 21 21 21'
_atom_sites_solution_hydrogens geom
_audit_block_code C17H19NO3_rv303_trauner
_audit_creation_method SHELXL-2014
_audit_update_record 13-Feb-18
_cell_angle_alpha 90
_cell_angle_beta 90
_cell_angle_gamma 90
_cell_formula_units_Z 4
_cell_length_a 7.6671(6)
_cell_length_b 8.3382(6)
_cell_length_c 23.4368(18)
_cell_measurement_reflns_used 9995
_cell_measurement_temperature 123(2)
_cell_measurement_theta_max 26.3204
_cell_measurement_theta_min 2.5927
_cell_volume 1498.3(2)
_computing_cell_refinement 'APEX2 v2012.4-3 (Bruker AXS)'
_computing_data_collection 'APEX3 v2016.5-0, Bruker AXS (2016)'
_computing_data_reduction 'SAINT V8.18C (Bruker AXS Inc., 2011)'
_computing_structure_refinement 'SHELXL-2014 (Sheldrick, 2014)'
_computing_structure_solution
;
A. Altomare, M. C. Burla, M. Camalli, G. L. Cascarano, C. Giacovazzo, A.
Guagliardi, A. G. G. Moliterni, G. Polidori, R. Spagna: SIR97: a new tool for
crystal structure determination and refinement; J. Appl. Crystallogr. 1999,
32, 115-119.
;
_diffrn_ambient_temperature 123(2)
_diffrn_detector_area_resol_mean 10.4167
_diffrn_measured_fraction_theta_full 0.994
_diffrn_measured_fraction_theta_max 0.995
_diffrn_measurement_device 'fixed-chi three-circle diffractometer'
_diffrn_measurement_device_type 'Bruker D8 Venture TXS'
_diffrn_measurement_method 'mix of phi and omega scans'
_diffrn_radiation_collimation 'focusing mirrors'
_diffrn_radiation_monochromator 'focusing mirrors'
_diffrn_radiation_type MoK\a
_diffrn_radiation_wavelength 0.71073
_diffrn_reflns_av_R_equivalents 0.0274
_diffrn_reflns_av_unetI/netI 0.0202
_diffrn_reflns_Laue_measured_fraction_full 0.994
_diffrn_reflns_Laue_measured_fraction_max 0.995
_diffrn_reflns_limit_h_max 9
_diffrn_reflns_limit_h_min -8
_diffrn_reflns_limit_k_max 10
_diffrn_reflns_limit_k_min -10
_diffrn_reflns_limit_l_max 29
_diffrn_reflns_limit_l_min -29
_diffrn_reflns_number 17807
_diffrn_reflns_point_group_measured_fraction_full 0.997
_diffrn_reflns_point_group_measured_fraction_max 0.997
_diffrn_reflns_theta_full 25.240
_diffrn_reflns_theta_max 26.43
_diffrn_reflns_theta_min 3.175
_diffrn_source 'rotating anode (TXS)'
_diffrn_source_current 50
_diffrn_source_power 2.5
_diffrn_source_type 'Bruker TXS'
_diffrn_source_voltage 50
_exptl_absorpt_coefficient_mu 0.087
_exptl_absorpt_correction_T_max 0.9585
_exptl_absorpt_correction_T_min 0.9276
_exptl_absorpt_correction_type multi-scan
_exptl_absorpt_process_details 'SADABS V2012/1 (Bruker AXS Inc.)'
_exptl_crystal_colour colourless
_exptl_crystal_density_diffrn 1.265
_exptl_crystal_density_method 'not measured'
_exptl_crystal_description block
_exptl_crystal_F_000 608
_exptl_crystal_size_max 0.17
_exptl_crystal_size_mid 0.14
_exptl_crystal_size_min 0.12
_refine_diff_density_max 0.226
_refine_diff_density_min -0.142
_refine_diff_density_rms 0.035
_refine_ls_abs_structure_details
;
 Flack x determined using 1096 quotients [(I+)-(I-)]/[(I+)+(I-)]
 (Parsons, Flack and Wagner, Acta Cryst. B69 (2013) 249-259).
;
_refine_ls_abs_structure_Flack 0.5(3)
_refine_ls_extinction_method none
_refine_ls_goodness_of_fit_ref 1.050
_refine_ls_hydrogen_treatment constr
_refine_ls_matrix_type full
_refine_ls_number_parameters 192
_refine_ls_number_reflns 3051
_refine_ls_number_restraints 0
_refine_ls_restrained_S_all 1.050
_refine_ls_R_factor_all 0.0383
_refine_ls_R_factor_gt 0.0326
_refine_ls_shift/su_max 0.000
_refine_ls_shift/su_mean 0.000
_refine_ls_structure_factor_coef Fsqd
_refine_ls_weighting_details 'w=1/[\s^2^(Fo^2^)+(0.0408P)^2^+0.3090P] where P=(Fo^2^+2Fc^2^)/3'
_refine_ls_weighting_scheme calc
_refine_ls_wR_factor_gt 0.0789
_refine_ls_wR_factor_ref 0.0825
_reflns_Friedel_coverage 0.716
_reflns_Friedel_fraction_full 1.000
_reflns_Friedel_fraction_max 1.000
_reflns_number_gt 2776
_reflns_number_total 3051
_reflns_threshold_expression 'I > 2\s(I)'
_cod_data_source_file ja8b01918_si_002.cif
_cod_data_source_block rv303
_cod_database_code 4132155
_shelx_space_group_comment
;
The symmetry employed for this shelxl refinement is uniquely defined
by the following loop, which should always be used as a source of
symmetry information in preference to the above space-group names.
They are only intended as comments.
;
_shelxl_version_number 2014-3

loop_
_space_group_symop_operation_xyz
'x, y, z'
'-x+1/2, -y, z+1/2'
'x+1/2, -y+1/2, -z'
'-x, y+1/2, -z+1/2'

loop_
_atom_site_label
_atom_site_type_symbol
_atom_site_fract_x
_atom_site_fract_y
_atom_site_fract_z
_atom_site_U_iso_or_equiv
_atom_site_adp_type
_atom_site_occupancy
_atom_site_site_symmetry_order
_atom_site_calc_flag
_atom_site_refinement_flags_posn
_atom_site_refinement_flags_adp
C1 C 0.3294(3) 0.4478(2) 0.39316(9) 0.0242(4) Uani 1 1 d . .
C2 C 0.4263(2) 0.2966(2) 0.39784(8) 0.0210(4) Uani 1 1 d . .
H2A H 0.4873 0.2936 0.4351 0.025 Uiso 1 1 calc R U
H2B H 0.5159 0.2925 0.3674 0.025 Uiso 1 1 calc R U
C3 C 0.3075(2) 0.1478(2) 0.39277(8) 0.0180(4) Uani 1 1 d . .
C4 C 0.2007(2) 0.1425(2) 0.33734(8) 0.0190(4) Uani 1 1 d . .
C5 C 0.2834(2) 0.1559(2) 0.28453(8) 0.0194(4) Uani 1 1 d . .
C6 C 0.1896(3) 0.1410(2) 0.23338(8) 0.0258(4) Uani 1 1 d . .
C7 C 0.0113(3) 0.1152(3) 0.23515(9) 0.0324(5) Uani 1 1 d . .
H7 H -0.0537 0.1059 0.2008 0.039 Uiso 1 1 calc R U
C8 C -0.0707(3) 0.1032(3) 0.28732(9) 0.0309(5) Uani 1 1 d . .
H8 H -0.1930 0.0853 0.2883 0.037 Uiso 1 1 calc R U
C9 C 0.0193(3) 0.1163(2) 0.33844(8) 0.0245(4) Uani 1 1 d . .
C10 C -0.0796(3) 0.1011(3) 0.39353(9) 0.0314(5) Uani 1 1 d . .
H10A H -0.1810 0.0295 0.3877 0.038 Uiso 1 1 calc R U
H10B H -0.1242 0.2079 0.4049 0.038 Uiso 1 1 calc R U
C11 C 0.0342(3) 0.0343(3) 0.44129(8) 0.0275(4) Uani 1 1 d . .
H11A H -0.0310 0.0335 0.4778 0.033 Uiso 1 1 calc R U
H11B H 0.0707 -0.0767 0.4323 0.033 Uiso 1 1 calc R U
C12 C 0.1898(2) 0.1414(2) 0.44566(8) 0.0216(4) Uani 1 1 d . .
C13 C 0.5251(3) 0.3143(3) 0.25406(10) 0.0402(6) Uani 1 1 d . .
H13A H 0.5346 0.2930 0.2131 0.060 Uiso 1 1 calc R U
H13B H 0.6401 0.3430 0.2692 0.060 Uiso 1 1 calc R U
H13C H 0.4437 0.4030 0.2604 0.060 Uiso 1 1 calc R U
C14 C 0.1956(3) 0.1281(3) 0.13169(9) 0.0437(6) Uani 1 1 d . .
H14A H 0.1406 0.0221 0.1308 0.066 Uiso 1 1 calc R U
H14B H 0.2782 0.1375 0.1000 0.066 Uiso 1 1 calc R U
H14C H 0.1059 0.2112 0.1281 0.066 Uiso 1 1 calc R U
C15 C 0.4232(2) -0.0073(2) 0.39599(8) 0.0196(4) Uani 1 1 d . .
H15A H 0.3492 -0.1017 0.3875 0.023 Uiso 1 1 calc R U
H15B H 0.5143 -0.0012 0.3661 0.023 Uiso 1 1 calc R U
C16 C 0.5098(2) -0.0319(2) 0.45285(7) 0.0212(4) Uani 1 1 d . .
H16 H 0.5900 0.0473 0.4655 0.025 Uiso 1 1 calc R U
C17 C 0.4815(3) -0.1558(2) 0.48599(9) 0.0321(5) Uani 1 1 d . .
H17A H 0.4021 -0.2370 0.4745 0.039 Uiso 1 1 calc R U
H17B H 0.5405 -0.1644 0.5215 0.039 Uiso 1 1 calc R U
N1 N 0.2548(2) 0.5653(2) 0.38949(8) 0.0342(4) Uani 1 1 d . .
O1 O 0.46209(16) 0.17311(15) 0.28260(5) 0.0214(3) Uani 1 1 d . .
O2 O 0.2862(2) 0.1479(2) 0.18441(6) 0.0355(4) Uani 1 1 d . .
O3 O 0.22233(19) 0.21971(17) 0.48784(6) 0.0283(3) Uani 1 1 d . .

loop_
_atom_site_aniso_label
_atom_site_aniso_U_11
_atom_site_aniso_U_22
_atom_site_aniso_U_33
_atom_site_aniso_U_23
_atom_site_aniso_U_13
_atom_site_aniso_U_12
C1 0.0257(10) 0.0224(10) 0.0244(10) -0.0012(8) -0.0036(8) -0.0065(8)
C2 0.0197(9) 0.0219(9) 0.0213(9) -0.0026(8) -0.0024(8) -0.0012(8)
C3 0.0171(8) 0.0189(9) 0.0178(9) -0.0011(7) -0.0006(7) -0.0004(7)
C4 0.0191(9) 0.0165(9) 0.0214(9) -0.0005(7) -0.0030(7) 0.0008(7)
C5 0.0184(8) 0.0181(9) 0.0219(9) 0.0004(7) -0.0028(7) 0.0006(7)
C6 0.0282(10) 0.0278(10) 0.0214(9) 0.0019(8) -0.0038(8) 0.0014(9)
C7 0.0293(10) 0.0410(12) 0.0268(10) -0.0013(9) -0.0137(9) 0.0003(10)
C8 0.0177(9) 0.0386(12) 0.0363(11) -0.0016(10) -0.0062(9) -0.0020(9)
C9 0.0199(9) 0.0259(10) 0.0276(10) -0.0021(9) -0.0012(8) -0.0007(8)
C10 0.0187(9) 0.0411(12) 0.0343(11) -0.0023(10) 0.0026(9) -0.0047(9)
C11 0.0256(10) 0.0314(11) 0.0255(10) -0.0006(8) 0.0073(8) -0.0027(9)
C12 0.0225(10) 0.0210(10) 0.0212(9) 0.0007(8) 0.0008(7) 0.0038(8)
C13 0.0392(12) 0.0415(13) 0.0401(12) 0.0203(10) -0.0042(10) -0.0159(11)
C14 0.0500(15) 0.0609(17) 0.0204(11) 0.0017(11) -0.0098(10) 0.0008(13)
C15 0.0210(9) 0.0200(9) 0.0177(8) -0.0012(7) 0.0007(8) 0.0011(7)
C16 0.0203(9) 0.0228(9) 0.0205(9) -0.0027(7) -0.0015(7) 0.0021(8)
C17 0.0391(12) 0.0298(11) 0.0273(10) 0.0047(9) -0.0078(9) -0.0004(10)
N1 0.0378(11) 0.0242(10) 0.0405(10) -0.0010(8) -0.0080(9) 0.0000(9)
O1 0.0201(6) 0.0233(7) 0.0208(6) 0.0052(5) 0.0001(5) -0.0020(6)
O2 0.0355(8) 0.0539(10) 0.0173(7) 0.0044(7) -0.0045(6) 0.0008(8)
O3 0.0309(8) 0.0328(8) 0.0213(7) -0.0070(6) 0.0029(6) 0.0032(6)

loop_
_atom_type_symbol
_atom_type_description
_atom_type_scat_dispersion_real
_atom_type_scat_dispersion_imag
_atom_type_scat_source
C C 0.0033 0.0016 'International Tables Vol C Tables 4.2.6.8 and 6.1.1.4'
H H 0.0000 0.0000 'International Tables Vol C Tables 4.2.6.8 and 6.1.1.4'
N N 0.0061 0.0033 'International Tables Vol C Tables 4.2.6.8 and 6.1.1.4'
O O 0.0106 0.0060 'International Tables Vol C Tables 4.2.6.8 and 6.1.1.4'

loop_
_geom_angle_atom_site_label_1
_geom_angle_atom_site_label_2
_geom_angle_atom_site_label_3
_geom_angle
N1 C1 C2 179.8(3)
C1 C2 C3 112.70(15)
C1 C2 H2A 109.1
C3 C2 H2A 109.1
C1 C2 H2B 109.1
C3 C2 H2B 109.1
H2A C2 H2B 107.8
C12 C3 C4 111.64(14)
C12 C3 C2 108.21(15)
C4 C3 C2 113.75(15)
C12 C3 C15 105.36(15)
C4 C3 C15 108.56(14)
C2 C3 C15 108.96(14)
C5 C4 C9 118.53(16)
C5 C4 C3 120.36(15)
C9 C4 C3 121.04(17)
O1 C5 C4 119.31(16)
O1 C5 C6 119.39(17)
C4 C5 C6 121.15(16)
O2 C6 C7 124.54(17)
O2 C6 C5 115.79(16)
C7 C6 C5 119.63(18)
C8 C7 C6 119.24(18)
C8 C7 H7 120.4
C6 C7 H7 120.4
C7 C8 C9 122.24(17)
C7 C8 H8 118.9
C9 C8 H8 118.9
C8 C9 C4 119.20(18)
C8 C9 C10 119.00(17)
C4 C9 C10 121.79(17)
C9 C10 C11 111.92(16)
C9 C10 H10A 109.2
C11 C10 H10A 109.2
C9 C10 H10B 109.2
C11 C10 H10B 109.2
H10A C10 H10B 107.9
C12 C11 C10 106.80(16)
C12 C11 H11A 110.4
C10 C11 H11A 110.4
C12 C11 H11B 110.4
C10 C11 H11B 110.4
H11A C11 H11B 108.6
O3 C12 C11 122.88(17)
O3 C12 C3 121.34(18)
C11 C12 C3 115.77(16)
O1 C13 H13A 109.5
O1 C13 H13B 109.5
H13A C13 H13B 109.5
O1 C13 H13C 109.5
H13A C13 H13C 109.5
H13B C13 H13C 109.5
O2 C14 H14A 109.5
O2 C14 H14B 109.5
H14A C14 H14B 109.5
O2 C14 H14C 109.5
H14A C14 H14C 109.5
H14B C14 H14C 109.5
C16 C15 C3 113.87(15)
C16 C15 H15A 108.8
C3 C15 H15A 108.8
C16 C15 H15B 108.8
C3 C15 H15B 108.8
H15A C15 H15B 107.7
C17 C16 C15 124.03(18)
C17 C16 H16 118.0
C15 C16 H16 118.0
C16 C17 H17A 120.0
C16 C17 H17B 120.0
H17A C17 H17B 120.0
C5 O1 C13 115.76(15)
C6 O2 C14 117.25(17)

loop_
_geom_bond_atom_site_label_1
_geom_bond_atom_site_label_2
_geom_bond_distance
C1 N1 1.138(3)
C1 C2 1.468(3)
C2 C3 1.544(2)
C2 H2A 0.9900
C2 H2B 0.9900
C3 C12 1.534(2)
C3 C4 1.536(2)
C3 C15 1.570(2)
C4 C5 1.395(3)
C4 C9 1.408(3)
C5 O1 1.378(2)
C5 C6 1.404(3)
C6 O2 1.368(2)
C6 C7 1.384(3)
C7 C8 1.379(3)
C7 H7 0.9500
C8 C9 1.387(3)
C8 H8 0.9500
C9 C10 1.502(3)
C10 C11 1.524(3)
C10 H10A 0.9900
C10 H10B 0.9900
C11 C12 1.494(3)
C11 H11A 0.9900
C11 H11B 0.9900
C12 O3 1.210(2)
C13 O1 1.437(2)
C13 H13A 0.9800
C13 H13B 0.9800
C13 H13C 0.9800
C14 O2 1.427(3)
C14 H14A 0.9800
C14 H14B 0.9800
C14 H14C 0.9800
C15 C16 1.503(3)
C15 H15A 0.9900
C15 H15B 0.9900
C16 C17 1.311(3)
C16 H16 0.9500
C17 H17A 0.9500
C17 H17B 0.9500

loop_
_geom_torsion_atom_site_label_1
_geom_torsion_atom_site_label_2
_geom_torsion_atom_site_label_3
_geom_torsion_atom_site_label_4
_geom_torsion
C1 C2 C3 C12 -67.99(19)
C1 C2 C3 C4 56.7(2)
C1 C2 C3 C15 177.94(16)
C12 C3 C4 C5 176.49(17)
C2 C3 C4 C5 53.7(2)
C15 C3 C4 C5 -67.8(2)
C12 C3 C4 C9 -6.7(2)
C2 C3 C4 C9 -129.47(19)
C15 C3 C4 C9 109.04(19)
C9 C4 C5 O1 -176.60(17)
C3 C4 C5 O1 0.3(3)
C9 C4 C5 C6 -1.1(3)
C3 C4 C5 C6 175.83(17)
O1 C5 C6 O2 -1.2(3)
C4 C5 C6 O2 -176.67(19)
O1 C5 C6 C7 176.60(18)
C4 C5 C6 C7 1.1(3)
O2 C6 C7 C8 177.0(2)
C5 C6 C7 C8 -0.6(3)
C6 C7 C8 C9 0.1(3)
C7 C8 C9 C4 -0.1(3)
C7 C8 C9 C10 -179.7(2)
C5 C4 C9 C8 0.6(3)
C3 C4 C9 C8 -176.30(18)
C5 C4 C9 C10 -179.79(19)
C3 C4 C9 C10 3.3(3)
C8 C9 C10 C11 150.92(19)
C4 C9 C10 C11 -28.7(3)
C9 C10 C11 C12 55.6(2)
C10 C11 C12 O3 116.9(2)
C10 C11 C12 C3 -62.7(2)
C4 C3 C12 O3 -141.80(18)
C2 C3 C12 O3 -15.9(2)
C15 C3 C12 O3 100.5(2)
C4 C3 C12 C11 37.8(2)
C2 C3 C12 C11 163.73(16)
C15 C3 C12 C11 -79.84(19)
C12 C3 C15 C16 -49.88(19)
C4 C3 C15 C16 -169.58(15)
C2 C3 C15 C16 66.05(19)
C3 C15 C16 C17 118.2(2)
C4 C5 O1 C13 -122.2(2)
C6 C5 O1 C13 62.2(2)
C7 C6 O2 C14 0.4(3)
C5 C6 O2 C14 178.1(2)
